data_4024349
loop_
_publ_author_name
'Limin Yang'
'Bin Tan'
'Fei Wang'
'Guofu Zhong'

_publ_section_title
;
An Unexpected N-Heterocyclic Carbene-Catalyzed Annulation of Enals and
Nitroso Compounds
;
_journal_name_full 'Journal of Organic Chemistry'
_journal_page_first 1744
_journal_page_last 1746
_journal_paper_doi 10.1021/jo802515g
_journal_volume 74
_journal_year 2009
_chemical_absolute_configuration ad
_chemical_formula_moiety 'C16 H14 Br N O2'
_chemical_formula_sum 'C16 H14 Br N O2'
_chemical_formula_weight 332.19
_chemical_name_systematic
;

 ?

;
_space_group_IT_number 19
_symmetry_cell_setting orthorhombic
_symmetry_space_group_name_Hall 'P 2ac 2ab'
_symmetry_space_group_name_H-M 'P 21 21 21'
_atom_sites_solution_hydrogens geom
_atom_sites_solution_primary direct
_atom_sites_solution_secondary difmap
_audit_creation_method SHELXL-97
_cell_angle_alpha 90.00
_cell_angle_beta 90.00
_cell_angle_gamma 90.00
_cell_formula_units_Z 4
_cell_length_a 5.1367(2)
_cell_length_b 11.0649(5)
_cell_length_c 25.2522(11)
_cell_measurement_reflns_used 5020
_cell_measurement_temperature 173(2)
_cell_measurement_theta_max 26.88
_cell_measurement_theta_min 2.45
_cell_volume 1435.26(11)
_computing_cell_refinement 'Bruker SMART'
_computing_data_collection 'Bruker SMART'
_computing_data_reduction 'Bruker SAINT'
_computing_molecular_graphics 'Bruker SHELXTL'
_computing_publication_material 'Bruker SHELXTL'
_computing_structure_refinement 'SHELXL-97 (Sheldrick, 1997)'
_computing_structure_solution 'SHELXS-97 (Sheldrick, 1990)'
_diffrn_ambient_temperature 173(2)
_diffrn_measured_fraction_theta_full 0.999
_diffrn_measured_fraction_theta_max 0.999
_diffrn_measurement_device_type 'CCD area detector'
_diffrn_measurement_method 'phi and omega scans'
_diffrn_radiation_monochromator graphite
_diffrn_radiation_source 'fine-focus sealed tube'
_diffrn_radiation_type MoK\a
_diffrn_radiation_wavelength 0.71073
_diffrn_reflns_av_R_equivalents 0.0313
_diffrn_reflns_av_sigmaI/netI 0.0306
_diffrn_reflns_limit_h_max 6
_diffrn_reflns_limit_h_min -6
_diffrn_reflns_limit_k_max 14
_diffrn_reflns_limit_k_min -14
_diffrn_reflns_limit_l_max 33
_diffrn_reflns_limit_l_min -33
_diffrn_reflns_number 26154
_diffrn_reflns_theta_full 28.13
_diffrn_reflns_theta_max 28.13
_diffrn_reflns_theta_min 1.61
_exptl_absorpt_coefficient_mu 2.864
_exptl_absorpt_correction_T_max 0.6732
_exptl_absorpt_correction_T_min 0.4803
_exptl_absorpt_correction_type multi-scan
_exptl_absorpt_process_details sadabs
_exptl_crystal_colour colourless
_exptl_crystal_density_diffrn 1.537
_exptl_crystal_density_method 'not measured'
_exptl_crystal_description prism
_exptl_crystal_F_000 672
_exptl_crystal_size_max 0.30
_exptl_crystal_size_mid 0.20
_exptl_crystal_size_min 0.15
_refine_diff_density_max 0.433
_refine_diff_density_min -0.295
_refine_diff_density_rms 0.063
_refine_ls_abs_structure_details 'Flack H D (1983), Acta Cryst. A39, 876-881'
_refine_ls_abs_structure_Flack 0.000(9)
_refine_ls_extinction_method none
_refine_ls_goodness_of_fit_ref 1.102
_refine_ls_hydrogen_treatment mixed
_refine_ls_matrix_type full
_refine_ls_number_parameters 185
_refine_ls_number_reflns 3486
_refine_ls_number_restraints 1
_refine_ls_restrained_S_all 1.102
_refine_ls_R_factor_all 0.0396
_refine_ls_R_factor_gt 0.0295
_refine_ls_shift/su_max 0.002
_refine_ls_shift/su_mean 0.000
_refine_ls_structure_factor_coef Fsqd
_refine_ls_weighting_details 'calc w=1/[\s^2^(Fo^2^)+(0.0488P)^2^+0.2952P] where P=(Fo^2^+2Fc^2^)/3'
_refine_ls_weighting_scheme calc
_refine_ls_wR_factor_gt 0.0746
_refine_ls_wR_factor_ref 0.0959
_reflns_number_gt 2969
_reflns_number_total 3486
_reflns_threshold_expression >2sigma(I)
_cod_data_source_file jo802515g_si_002.cif
_cod_data_source_block zgf36
_cod_depositor_comments
;
The following automatic conversions were performed:
'_symmetry_cell_setting' value 'Orthorhombic' changed to 'orthorhombic'
according to '/home/saulius/struct/CIF-dictionaries/cif_core.dic'
dictionary named 'cif_core.dic' version 2.4.1 from 2010-06-29.

Automatic conversion script
Id: cif_fix_enum 1527 2010-12-29 10:47:43Z saulius 
;
_cod_original_sg_symbol_H-M P2(1)2(1)2(1)
_cod_database_code 4024349

loop_
_symmetry_equiv_pos_as_xyz
'x, y, z'
'-x+1/2, -y, z+1/2'
'-x, y+1/2, -z+1/2'
'x+1/2, -y+1/2, -z'

loop_
_atom_site_label
_atom_site_type_symbol
_atom_site_fract_x
_atom_site_fract_y
_atom_site_fract_z
_atom_site_U_iso_or_equiv
_atom_site_adp_type
_atom_site_occupancy
_atom_site_symmetry_multiplicity
_atom_site_calc_flag
_atom_site_refinement_flags
_atom_site_disorder_assembly
_atom_site_disorder_group
Br1 Br -0.20978(9) 0.59233(4) 0.971914(11) 0.07470(17) Uani 1 1 d . . .
C1 C -0.1057(6) 0.6246(2) 0.90140(9) 0.0416(6) Uani 1 1 d . . .
C2 C 0.1114(6) 0.6955(3) 0.89215(10) 0.0452(7) Uani 1 1 d . . .
H2 H 0.2059 0.7298 0.9208 0.054 Uiso 1 1 calc R . .
C3 C 0.1887(6) 0.7156(2) 0.84024(9) 0.0362(5) Uani 1 1 d . . .
H3 H 0.3379 0.7638 0.8333 0.043 Uiso 1 1 calc R . .
C4 C 0.0492(5) 0.66555(17) 0.79777(8) 0.0245(4) Uani 1 1 d . . .
C5 C -0.1709(5) 0.59813(18) 0.80846(8) 0.0268(4) Uani 1 1 d . . .
H5 H -0.2708 0.5663 0.7800 0.032 Uiso 1 1 calc R . .
C6 C -0.2479(5) 0.5762(2) 0.86045(9) 0.0353(5) Uani 1 1 d . . .
H6 H -0.3973 0.5283 0.8676 0.042 Uiso 1 1 calc R . .
C7 C 0.1476(4) 0.68762(17) 0.74188(8) 0.0227(4) Uani 1 1 d . . .
H7 H 0.3410 0.6775 0.7421 0.027 Uiso 1 1 calc R . .
C8 C 0.0864(4) 0.81661(18) 0.72319(9) 0.0247(4) Uani 1 1 d . . .
H8A H 0.1526 0.8752 0.7496 0.030 Uiso 1 1 calc R . .
H8B H 0.1765 0.8321 0.6892 0.030 Uiso 1 1 calc R . .
C9 C -0.1994(5) 0.83468(17) 0.71603(8) 0.0239(4) Uani 1 1 d . . .
C10 C -0.1575(4) 0.72130(19) 0.63556(8) 0.0269(5) Uani 1 1 d . . .
C11 C 0.0158(5) 0.63040(18) 0.65071(8) 0.0250(4) Uani 1 1 d . . .
C12 C 0.1512(5) 0.5691(2) 0.61065(9) 0.0301(5) Uani 1 1 d . . .
C13 C 0.3470(6) 0.4728(2) 0.62434(10) 0.0387(6) Uani 1 1 d . . .
H13A H 0.4360 0.4461 0.5921 0.058 Uiso 1 1 calc R . .
H13B H 0.2575 0.4039 0.6406 0.058 Uiso 1 1 calc R . .
H13C H 0.4750 0.5056 0.6493 0.058 Uiso 1 1 calc R . .
C14 C 0.1015(6) 0.5984(2) 0.55820(10) 0.0415(6) Uani 1 1 d . . .
H14 H 0.1899 0.5555 0.5310 0.050 Uiso 1 1 calc R . .
C15 C -0.0726(7) 0.6881(3) 0.54424(10) 0.0468(7) Uani 1 1 d . . .
H15 H -0.1016 0.7069 0.5080 0.056 Uiso 1 1 calc R . .
C16 C -0.2046(6) 0.7505(2) 0.58350(9) 0.0383(6) Uani 1 1 d . . .
H16 H -0.3253 0.8123 0.5746 0.046 Uiso 1 1 calc R . .
N1 N 0.0384(4) 0.59927(15) 0.70466(7) 0.0260(4) Uani 1 1 d D . .
H1 H 0.112(6) 0.5323(19) 0.7075(11) 0.039 Uiso 1 1 d D . .
O1 O -0.3393(3) 0.89124(13) 0.74532(6) 0.0308(3) Uani 1 1 d . . .
O2 O -0.3112(3) 0.78278(14) 0.67303(6) 0.0286(3) Uani 1 1 d . . .

loop_
_atom_site_aniso_label
_atom_site_aniso_U_11
_atom_site_aniso_U_22
_atom_site_aniso_U_33
_atom_site_aniso_U_23
_atom_site_aniso_U_13
_atom_site_aniso_U_12
Br1 0.0972(3) 0.0999(3) 0.02705(15) 0.01095(14) 0.01462(16) 0.0150(2)
C1 0.0546(18) 0.0452(13) 0.0250(11) 0.0042(10) 0.0069(11) 0.0153(13)
C2 0.0508(18) 0.0572(16) 0.0277(12) -0.0082(11) -0.0075(12) 0.0051(14)
C3 0.0355(13) 0.0414(12) 0.0318(11) -0.0055(9) -0.0072(11) -0.0015(12)
C4 0.0267(11) 0.0208(9) 0.0260(10) -0.0016(8) -0.0011(9) 0.0058(9)
C5 0.0313(11) 0.0224(9) 0.0268(10) -0.0004(8) 0.0025(9) 0.0038(10)
C6 0.0421(14) 0.0295(10) 0.0344(11) 0.0039(9) 0.0100(11) 0.0054(11)
C7 0.0203(10) 0.0209(9) 0.0269(10) 0.0003(7) -0.0006(8) 0.0006(8)
C8 0.0210(11) 0.0203(9) 0.0328(11) 0.0015(8) 0.0001(9) -0.0022(8)
C9 0.0231(10) 0.0189(9) 0.0296(10) 0.0008(7) 0.0004(9) -0.0017(9)
C10 0.0233(11) 0.0321(11) 0.0252(10) -0.0019(8) 0.0014(9) 0.0002(9)
C11 0.0260(11) 0.0239(9) 0.0251(10) 0.0003(8) 0.0025(9) -0.0037(9)
C12 0.0318(12) 0.0309(10) 0.0276(10) -0.0019(9) 0.0056(9) -0.0024(10)
C13 0.0411(15) 0.0360(12) 0.0390(12) -0.0026(10) 0.0070(12) 0.0085(12)
C14 0.0467(16) 0.0502(15) 0.0276(11) -0.0047(11) 0.0069(10) 0.0081(14)
C15 0.0556(18) 0.0618(17) 0.0229(11) 0.0022(11) 0.0005(12) 0.0126(15)
C16 0.0395(14) 0.0476(13) 0.0278(11) 0.0031(10) -0.0005(12) 0.0106(12)
N1 0.0357(10) 0.0193(8) 0.0229(8) 0.0005(7) 0.0014(7) -0.0012(8)
O1 0.0250(8) 0.0296(7) 0.0378(8) -0.0083(7) 0.0007(7) 0.0011(7)
O2 0.0208(8) 0.0361(8) 0.0289(7) -0.0050(6) -0.0003(7) 0.0034(7)

loop_
_atom_type_symbol
_atom_type_description
_atom_type_scat_dispersion_real
_atom_type_scat_dispersion_imag
_atom_type_scat_source
C C 0.0033 0.0016 'International Tables Vol C Tables 4.2.6.8 and 6.1.1.4'
H H 0.0000 0.0000 'International Tables Vol C Tables 4.2.6.8 and 6.1.1.4'
N N 0.0061 0.0033 'International Tables Vol C Tables 4.2.6.8 and 6.1.1.4'
O O 0.0106 0.0060 'International Tables Vol C Tables 4.2.6.8 and 6.1.1.4'
Br Br -0.2901 2.4595 'International Tables Vol C Tables 4.2.6.8 and 6.1.1.4'

loop_
_geom_angle_atom_site_label_1
_geom_angle_atom_site_label_2
_geom_angle_atom_site_label_3
_geom_angle
_geom_angle_site_symmetry_1
_geom_angle_site_symmetry_3
_geom_angle_publ_flag
C6 C1 C2 121.5(2) . . ?
C6 C1 Br1 119.0(2) . . ?
C2 C1 Br1 119.6(2) . . ?
C1 C2 C3 118.7(2) . . ?
C2 C3 C4 120.8(3) . . ?
C5 C4 C3 118.8(2) . . ?
C5 C4 C7 122.74(19) . . ?
C3 C4 C7 118.5(2) . . ?
C4 C5 C6 120.7(2) . . ?
C1 C6 C5 119.4(2) . . ?
N1 C7 C4 111.15(17) . . ?
N1 C7 C8 110.13(17) . . ?
C4 C7 C8 111.52(17) . . ?
C9 C8 C7 111.28(18) . . ?
O1 C9 O2 117.3(2) . . ?
O1 C9 C8 125.5(2) . . ?
O2 C9 C8 117.19(19) . . ?
C16 C10 C11 122.9(2) . . ?
C16 C10 O2 115.5(2) . . ?
C11 C10 O2 121.43(19) . . ?
C10 C11 C12 117.8(2) . . ?
C10 C11 N1 119.54(19) . . ?
C12 C11 N1 122.5(2) . . ?
C14 C12 C11 118.9(2) . . ?
C14 C12 C13 120.5(2) . . ?
C11 C12 C13 120.5(2) . . ?
C15 C14 C12 122.1(2) . . ?
C14 C15 C16 119.5(2) . . ?
C10 C16 C15 118.8(2) . . ?
C11 N1 C7 119.18(16) . . ?
C9 O2 C10 120.36(18) . . ?

loop_
_geom_bond_atom_site_label_1
_geom_bond_atom_site_label_2
_geom_bond_distance
_geom_bond_site_symmetry_2
_geom_bond_publ_flag
Br1 C1 1.893(2) . ?
C1 C6 1.375(4) . ?
C1 C2 1.384(5) . ?
C2 C3 1.387(4) . ?
C3 C4 1.404(3) . ?
C4 C5 1.381(3) . ?
C4 C7 1.519(3) . ?
C5 C6 1.392(3) . ?
C7 N1 1.468(3) . ?
C7 C8 1.536(3) . ?
C8 C9 1.493(3) . ?
C9 O1 1.206(3) . ?
C9 O2 1.356(3) . ?
C10 C16 1.375(3) . ?
C10 C11 1.397(3) . ?
C10 O2 1.408(3) . ?
C11 C12 1.403(3) . ?
C11 N1 1.410(3) . ?
C12 C14 1.387(3) . ?
C12 C13 1.505(4) . ?
C14 C15 1.382(4) . ?
C15 C16 1.385(4) . ?

loop_
_cod_related_entry_id
_cod_related_entry_database
_cod_related_entry_code
1 ChemSpider 30658902
